data_8101854
loop_
_publ_author_name
'Zonouzi, A.'
'Rahmani, H.'
'Samareh Afsari, H.'

_publ_section_title
;
Crystal structure of diethyl 1-(cyclohexyl carbamoyl)-3-methyl-6-nitro-
1~H~-indene-1,2-dicarboxylate, C~23~H~28~N~2~O~7~
;
_journal_issue 4
_journal_name_full 'Zeitschrift f\"ur Kristallographie - New Crystal Structures'
_journal_page_first 547
_journal_page_last 548
_journal_volume 220
_journal_year 2005
_chemical_formula_sum 'C23 H28 N2 O7'
_chemical_formula_weight 444.47
_chemical_name_systematic
; 
diethyl 1-(cyclohexyl carbamoyl)-3-methyl-6-nitro-1H-indene-1,2-dicarboxylate
;
_space_group_IT_number 2
_symmetry_cell_setting triclinic
_symmetry_space_group_name_Hall '-P 1'
_symmetry_space_group_name_H-M 'P -1'
_atom_sites_solution_hydrogens geom
_atom_sites_solution_primary direct
_atom_sites_solution_secondary difmap
_audit_creation_method SHELXL-97
_cell_angle_alpha 82.660(3)
_cell_angle_beta 82.260(4)
_cell_angle_gamma 71.730(4)
_cell_formula_units_Z 2
_cell_length_a 9.2002(16)
_cell_length_b 10.844(2)
_cell_length_c 12.300(2)
_cell_measurement_reflns_used 24
_cell_measurement_temperature 293(2)
_cell_measurement_theta_max 11
_cell_measurement_theta_min 10
_cell_volume 1149.9(3)
_computing_cell_refinement 'CAD4 Enraf-Nonius (Enraf-Nonius, 1984)'
_computing_data_collection 'CAD4 Enraf-Nonius (Enraf-Nonius, 1984)'
_computing_data_reduction 'XCAD4 (Harms, 1996)'
_computing_molecular_graphics 'SHELXTL PLUS ver. 5.0 (Sheldrick, 1998)'
_computing_publication_material 'SHELXTL PLUS ver. 5.0 (Sheldrick, 1998)'
_computing_structure_refinement 'SHELXTL PLUS ver. 5.0 (Sheldrick, 1998)'
_computing_structure_solution 'SHELXTL PLUS ver. 5.0 (Sheldrick, 1998)'
_diffrn_ambient_temperature 293(2)
_diffrn_measured_fraction_theta_full 0.973
_diffrn_measured_fraction_theta_max 0.973
_diffrn_measurement_device_type 'Enraf-Nonius CAD4'
_diffrn_measurement_method 'omega-5/3theta scans'
_diffrn_radiation_monochromator graphite
_diffrn_radiation_source 'fine-focus sealed tube'
_diffrn_radiation_type MoK\a
_diffrn_radiation_wavelength 0.71073
_diffrn_reflns_av_R_equivalents 0.0612
_diffrn_reflns_av_sigmaI/netI 0.0325
_diffrn_reflns_limit_h_max 11
_diffrn_reflns_limit_h_min -1
_diffrn_reflns_limit_k_max 13
_diffrn_reflns_limit_k_min -13
_diffrn_reflns_limit_l_max 15
_diffrn_reflns_limit_l_min -15
_diffrn_reflns_number 5318
_diffrn_reflns_theta_full 26.97
_diffrn_reflns_theta_max 26.97
_diffrn_reflns_theta_min 1.68
_exptl_absorpt_coefficient_mu 0.095
_exptl_absorpt_correction_type none
_exptl_crystal_colour colorless
_exptl_crystal_density_diffrn 1.284
_exptl_crystal_density_method 'not measured'
_exptl_crystal_description plate
_exptl_crystal_F_000 472
_exptl_crystal_size_max 0.40
_exptl_crystal_size_mid 0.50
_exptl_crystal_size_min 0.60
_refine_diff_density_max 0.229
_refine_diff_density_min -0.218
_refine_diff_density_rms 0.029
_refine_ls_extinction_method none
_refine_ls_goodness_of_fit_ref 1.024
_refine_ls_hydrogen_treatment constr
_refine_ls_matrix_type full
_refine_ls_number_parameters 335
_refine_ls_number_reflns 4863
_refine_ls_number_restraints 0
_refine_ls_restrained_S_all 1.024
_refine_ls_R_factor_all 0.0874
_refine_ls_R_factor_gt 0.0549
_refine_ls_shift/su_max 0.000
_refine_ls_shift/su_mean 0.000
_refine_ls_structure_factor_coef Fsqd
_refine_ls_weighting_details 'calc w=1/[\s^2^(Fo^2^)+(0.0001P)^2^+0.4889P] where P=(Fo^2^+2Fc^2^)/3'
_refine_ls_weighting_scheme calc
_refine_ls_wR_factor_gt 0.0953
_refine_ls_wR_factor_ref 0.1091
_reflns_number_gt 3388
_reflns_number_total 4863
_reflns_threshold_expression I>2sigma(I)
_cod_data_source_file 1267-1633.cff
_cod_data_source_block zon4
_cod_depositor_comments
;
The following automatic conversions were performed:
'_symmetry_cell_setting' value 'Triclinic' changed to 'triclinic'
according to '/home/saulius/struct/CIF-dictionaries/cif_core.dic'
dictionary named 'cif_core.dic' version 2.4.1 from 2010-06-29.

Automatic conversion script
Id: cif_fix_enum 1555 2011-01-17 13:19:09Z saulius 
;
_cod_original_cell_volume 1149.9(4)
_cod_original_sg_symbol_H-M P-1
_cod_database_code 8101854

loop_
_symmetry_equiv_pos_as_xyz
'x, y, z'
'-x, -y, -z'

loop_
_atom_site_label
_atom_site_type_symbol
_atom_site_fract_x
_atom_site_fract_y
_atom_site_fract_z
_atom_site_U_iso_or_equiv
_atom_site_adp_type
_atom_site_occupancy
_atom_site_symmetry_multiplicity
_atom_site_Wyckoff_symbol
_atom_site_calc_flag
_atom_site_refinement_flags
_atom_site_disorder_assembly
_atom_site_disorder_group
O1 O 0.31652(17) 0.29852(13) 0.61188(11) 0.0716(4) Uani 1 2 i d . . .
O2 O 0.07006(16) 0.15717(15) 0.88649(11) 0.0732(4) Uani 1 2 i d . . .
O3 O -0.00909(14) 0.06105(13) 0.76676(10) 0.0627(3) Uani 1 2 i d . . .
O4 O 0.0097(3) 0.2437(2) 0.44548(16) 0.1265(7) Uani 1 2 i d . . .
O5 O -0.04460(18) 0.32048(17) 0.61062(14) 0.0879(5) Uani 1 2 i d . . .
O6 O 0.7537(2) -0.2910(2) 0.8655(2) 0.1451(9) Uani 1 2 i d . . .
O7 O 0.6153(2) -0.13927(18) 0.96240(16) 0.0952(5) Uani 1 2 i d . . .
N1 N 0.23048(19) 0.32297(14) 0.78914(12) 0.0601(4) Uani 1 2 i d . A .
H1N H 0.1762 0.2969 0.8532 0.072 Uiso 1 2 i d R . .
N2 N 0.64612(19) -0.19320(19) 0.8792(2) 0.0787(5) Uani 1 2 i d . . .
C1 C 0.3651(2) -0.04822(17) 0.62043(15) 0.0557(5) Uani 1 2 i d . . .
C2 C 0.4882(3) -0.16117(19) 0.60987(19) 0.0723(6) Uani 1 2 i d . . .
H2A H 0.5079 -0.2052 0.5468 0.087 Uiso 1 2 i calc R . .
C3 C 0.5801(3) -0.20645(19) 0.6946(2) 0.0758(6) Uani 1 2 i d . . .
H3A H 0.6636 -0.2814 0.6887 0.091 Uiso 1 2 i calc R . .
C4 C 0.5490(2) -0.14136(18) 0.78794(17) 0.0624(5) Uani 1 2 i d . . .
C5 C 0.42847(19) -0.02738(16) 0.80050(15) 0.0502(4) Uani 1 2 i d . . .
H5A H 0.4092 0.0160 0.8639 0.060 Uiso 1 2 i calc R . .
C6 C 0.33930(18) 0.01802(15) 0.71455(14) 0.0470(4) Uani 1 2 i d . . .
C7 C 0.20142(18) 0.13994(15) 0.70292(13) 0.0464(4) Uani 1 2 i d . . .
C8 C 0.1577(2) 0.13095(19) 0.59054(14) 0.0563(4) Uani 1 2 i d . . .
C9 C 0.2501(2) 0.0221(2) 0.54538(15) 0.0624(5) Uani 1 2 i d . . .
C10 C 0.25405(19) 0.26355(15) 0.69848(14) 0.0477(4) Uani 1 2 i d . . .
C11 C 0.2600(2) 0.44764(17) 0.79158(15) 0.0598(5) Uani 1 2 i d . . .
H11A H 0.3359 0.4521 0.7307 0.072 Uiso 0.399(7) 2 i d PR A .
H11B H 0.2679 0.4848 0.7167 0.072 Uiso 0.601(7) 2 i d PR . .
C12' C 0.3900(8) 0.4308(6) 0.8328(9) 0.075(2) Uani 0.399(7) 2 i d P A 1
H12A H 0.4749 0.3774 0.7872 0.090 Uiso 0.399(7) 2 i calc PR A 1
H12B H 0.3876 0.3865 0.9063 0.090 Uiso 0.399(7) 2 i calc PR A 1
C13' C 0.4128(11) 0.5639(10) 0.8370(11) 0.102(3) Uani 0.399(7) 2 i d P A 1
H13A H 0.5075 0.5517 0.8692 0.123 Uiso 0.399(7) 2 i calc PR A 1
H13B H 0.4227 0.6047 0.7626 0.123 Uiso 0.399(7) 2 i calc PR A 1
C14' C 0.2854(16) 0.6499(11) 0.9014(9) 0.095(4) Uani 0.399(7) 2 i d P A 1
H14A H 0.3026 0.7340 0.8993 0.113 Uiso 0.399(7) 2 i calc PR A 1
H14B H 0.2818 0.6133 0.9775 0.113 Uiso 0.399(7) 2 i calc PR A 1
C15' C 0.1311(11) 0.6688(8) 0.8577(12) 0.118(4) Uani 0.399(7) 2 i d P A 1
H15A H 0.1298 0.7132 0.7840 0.142 Uiso 0.399(7) 2 i calc PR A 1
H15B H 0.0481 0.7219 0.9048 0.142 Uiso 0.399(7) 2 i calc PR A 1
C16' C 0.1086(7) 0.5346(7) 0.8555(10) 0.093(3) Uani 0.399(7) 2 i d P A 1
H16A H 0.0193 0.5429 0.8180 0.112 Uiso 0.399(7) 2 i calc PR A 1
H16B H 0.0937 0.4953 0.9299 0.112 Uiso 0.399(7) 2 i calc PR A 1
C12 C 0.3277(8) 0.4554(4) 0.8996(5) 0.0799(15) Uani 0.601(7) 2 i d P A 2
H12C H 0.2569 0.4421 0.9626 0.096 Uiso 0.601(7) 2 i calc PR A 2
H12D H 0.4240 0.3862 0.9054 0.096 Uiso 0.601(7) 2 i calc PR A 2
C13 C 0.3556(10) 0.5859(6) 0.9022(8) 0.090(2) Uani 0.601(7) 2 i d P A 2
H13C H 0.3849 0.5908 0.9740 0.108 Uiso 0.601(7) 2 i calc PR A 2
H13D H 0.4398 0.5926 0.8475 0.108 Uiso 0.601(7) 2 i calc PR A 2
C14 C 0.2135(9) 0.6985(6) 0.8792(6) 0.0724(16) Uani 0.601(7) 2 i d P A 2
H14C H 0.1321 0.6974 0.9380 0.087 Uiso 0.601(7) 2 i calc PR A 2
H14D H 0.2365 0.7802 0.8770 0.087 Uiso 0.601(7) 2 i calc PR A 2
C15 C 0.1606(7) 0.6890(4) 0.7716(5) 0.0820(14) Uani 0.601(7) 2 i d P A 2
H15C H 0.2386 0.6975 0.7122 0.098 Uiso 0.601(7) 2 i calc PR A 2
H14D H 0.0671 0.7596 0.7594 0.098 Uiso 0.601(7) 2 i calc PR A 2
C16 C 0.1300(5) 0.5589(3) 0.7708(5) 0.0680(12) Uani 0.601(7) 2 i d P A 2
H16C H 0.0456 0.5547 0.8262 0.082 Uiso 0.601(7) 2 i calc PR A 2
H16D H 0.0981 0.5550 0.6996 0.082 Uiso 0.601(7) 2 i calc PR A 2
C17 C 0.07882(19) 0.12457(17) 0.79669(14) 0.0502(4) Uani 1 2 i d . . .
C18 C -0.1249(2) 0.0318(2) 0.85026(18) 0.0738(6) Uani 1 2 i d . . .
H18A H -0.0858 0.0143 0.9218 0.089 Uiso 1 2 i calc R . .
H18B H -0.1461 -0.0458 0.8341 0.089 Uiso 1 2 i calc R . .
C19 C -0.2679(3) 0.1411(2) 0.8534(2) 0.0859(7) Uani 1 2 i d . . .
H19A H -0.3432 0.1188 0.9075 0.129 Uiso 1 2 i calc R . .
H19B H -0.3061 0.1590 0.7824 0.129 Uiso 1 2 i calc R . .
H19C H -0.2478 0.2170 0.8723 0.129 Uiso 1 2 i calc R . .
C20 C 0.0337(3) 0.2354(2) 0.54012(19) 0.0755(6) Uani 1 2 i d . . .
C21 C -0.1636(3) 0.4375(3) 0.5724(3) 0.1226(11) Uani 1 2 i d . . .
H21A H -0.1576 0.5111 0.6069 0.147 Uiso 1 2 i calc R . .
H21B H -0.1424 0.4547 0.4934 0.147 Uiso 1 2 i calc R . .
C22 C -0.3101(4) 0.4289(4) 0.5943(5) 0.203(2) Uani 1 2 i d . . .
H22A H -0.3815 0.5091 0.5677 0.305 Uiso 1 2 i calc R . .
H22B H -0.3330 0.4132 0.6724 0.305 Uiso 1 2 i calc R . .
H22C H -0.3185 0.3584 0.5582 0.305 Uiso 1 2 i calc R . .
C23 C 0.2427(3) -0.0267(3) 0.43868(18) 0.0900(8) Uani 1 2 i d . . .
H23A H 0.1617 0.0348 0.4006 0.135 Uiso 1 2 i calc R . .
H23B H 0.2225 -0.1092 0.4528 0.135 Uiso 1 2 i calc R . .
H23C H 0.3390 -0.0370 0.3941 0.135 Uiso 1 2 i calc R . .

loop_
_atom_site_aniso_label
_atom_site_aniso_U_11
_atom_site_aniso_U_22
_atom_site_aniso_U_33
_atom_site_aniso_U_23
_atom_site_aniso_U_13
_atom_site_aniso_U_12
O1 0.0981(10) 0.0635(8) 0.0604(8) -0.0177(6) 0.0267(7) -0.0443(8)
O2 0.0776(9) 0.1059(11) 0.0490(8) -0.0166(7) 0.0113(6) -0.0496(8)
O3 0.0623(8) 0.0723(8) 0.0616(8) -0.0075(6) 0.0061(6) -0.0361(7)
O4 0.1501(18) 0.1526(19) 0.0772(12) 0.0142(12) -0.0501(12) -0.0399(15)
O5 0.0708(10) 0.0937(11) 0.0829(11) 0.0076(9) -0.0128(8) -0.0056(8)
O6 0.0880(13) 0.1276(17) 0.160(2) 0.0064(15) -0.0034(13) 0.0418(13)
O7 0.0832(11) 0.0952(13) 0.0987(13) 0.0049(11) -0.0235(10) -0.0142(9)
N1 0.0840(11) 0.0489(8) 0.0505(8) -0.0121(7) 0.0085(7) -0.0277(8)
N2 0.0481(10) 0.0685(12) 0.1036(15) 0.0169(11) 0.0017(10) -0.0086(9)
C1 0.0701(11) 0.0496(10) 0.0552(10) -0.0168(8) 0.0174(9) -0.0342(9)
C2 0.0911(15) 0.0517(11) 0.0763(14) -0.0287(10) 0.0340(12) -0.0335(11)
C3 0.0710(13) 0.0468(11) 0.0987(17) -0.0130(11) 0.0274(13) -0.0145(10)
C4 0.0507(10) 0.0492(10) 0.0807(13) 0.0007(9) 0.0129(9) -0.0164(8)
C5 0.0483(9) 0.0449(9) 0.0567(10) -0.0054(7) 0.0068(8) -0.0176(7)
C6 0.0506(9) 0.0409(8) 0.0514(9) -0.0106(7) 0.0107(7) -0.0208(7)
C7 0.0490(9) 0.0471(9) 0.0440(9) -0.0077(7) 0.0036(7) -0.0179(7)
C8 0.0645(11) 0.0673(11) 0.0457(9) -0.0054(8) 0.0003(8) -0.0344(9)
C9 0.0851(13) 0.0734(12) 0.0468(9) -0.0135(9) 0.0110(9) -0.0539(11)
C10 0.0498(9) 0.0409(8) 0.0496(9) -0.0081(7) 0.0041(7) -0.0117(7)
C11 0.0815(13) 0.0446(10) 0.0533(10) -0.0103(8) 0.0046(9) -0.0214(9)
C12' 0.063(4) 0.057(3) 0.113(6) 0.000(4) -0.018(4) -0.028(3)
C13' 0.098(6) 0.090(6) 0.142(8) -0.015(6) -0.022(6) -0.057(5)
C14' 0.146(16) 0.066(9) 0.093(7) -0.021(8) -0.020(9) -0.054(8)
C15' 0.107(6) 0.068(5) 0.184(12) -0.064(7) -0.001(7) -0.015(4)
C16' 0.060(3) 0.072(4) 0.150(8) -0.055(5) 0.003(4) -0.010(3)
C12 0.104(4) 0.050(2) 0.093(3) -0.007(2) -0.052(3) -0.016(2)
C13 0.111(6) 0.052(3) 0.121(5) -0.013(4) -0.060(5) -0.023(4)
C14 0.094(5) 0.046(3) 0.082(4) -0.015(2) -0.015(3) -0.021(3)
C15 0.111(4) 0.0465(19) 0.090(3) -0.002(2) -0.040(3) -0.015(2)
C16 0.078(3) 0.054(2) 0.078(3) -0.0058(19) -0.033(2) -0.0170(17)
C17 0.0490(9) 0.0539(10) 0.0481(10) -0.0046(8) 0.0014(7) -0.0184(8)
C18 0.0732(13) 0.0868(15) 0.0712(13) 0.0015(11) 0.0078(10) -0.0476(12)
C19 0.0691(14) 0.1021(18) 0.0904(16) -0.0202(14) 0.0150(12) -0.0363(13)
C20 0.0835(15) 0.0917(16) 0.0623(13) 0.0135(12) -0.0209(12) -0.0445(13)
C21 0.0848(19) 0.120(2) 0.145(3) 0.044(2) -0.0336(19) -0.0173(17)
C22 0.088(2) 0.125(3) 0.345(7) 0.080(4) -0.007(3) -0.004(2)
C23 0.129(2) 0.1131(19) 0.0588(12) -0.0288(12) 0.0100(12) -0.0805(17)

loop_
_atom_type_symbol
_atom_type_description
_atom_type_scat_dispersion_real
_atom_type_scat_dispersion_imag
_atom_type_scat_source
C C 0.0033 0.0016 'International Tables Vol C Tables 4.2.6.8 and 6.1.1.4'
H H 0.0000 0.0000 'International Tables Vol C Tables 4.2.6.8 and 6.1.1.4'
N N 0.0061 0.0033 'International Tables Vol C Tables 4.2.6.8 and 6.1.1.4'
O O 0.0106 0.0060 'International Tables Vol C Tables 4.2.6.8 and 6.1.1.4'

loop_
_geom_angle_atom_site_label_1
_geom_angle_atom_site_label_2
_geom_angle_atom_site_label_3
_geom_angle
_geom_angle_site_symmetry_1
_geom_angle_site_symmetry_3
_geom_angle_publ_flag
C17 O3 C18 117.04(15) . . ?
C20 O5 C21 119.5(2) . . ?
C10 N1 C11 122.74(15) . . ?
C10 N1 H1N 121.8 . . ?
C11 N1 H1N 114.5 . . ?
O7 N2 O6 123.5(2) . . ?
O7 N2 C4 119.54(18) . . ?
O6 N2 C4 116.9(2) . . ?
C2 C1 C6 119.87(19) . . ?
C2 C1 C9 130.83(18) . . ?
C6 C1 C9 109.28(16) . . ?
C3 C2 C1 118.60(19) . . ?
C3 C2 H2A 120.7 . . ?
C1 C2 H2A 120.7 . . ?
C2 C3 C4 120.24(19) . . ?
C2 C3 H3A 119.9 . . ?
C4 C3 H3A 119.9 . . ?
C3 C4 C5 122.6(2) . . ?
C3 C4 N2 119.53(19) . . ?
C5 C4 N2 117.83(19) . . ?
C6 C5 C4 116.52(17) . . ?
C6 C5 H5A 121.7 . . ?
C4 C5 H5A 121.7 . . ?
C5 C6 C1 122.07(16) . . ?
C5 C6 C7 128.99(14) . . ?
C1 C6 C7 108.94(15) . . ?
C8 C7 C6 101.59(13) . . ?
C8 C7 C17 112.99(14) . . ?
C6 C7 C17 106.58(13) . . ?
C8 C7 C10 108.78(13) . . ?
C6 C7 C10 109.71(13) . . ?
C17 C7 C10 116.15(13) . . ?
C9 C8 C20 127.36(19) . . ?
C9 C8 C7 111.46(17) . . ?
C20 C8 C7 121.10(17) . . ?
C8 C9 C1 108.70(16) . . ?
C8 C9 C23 128.9(2) . . ?
C1 C9 C23 122.4(2) . . ?
O1 C10 N1 123.93(16) . . ?
O1 C10 C7 117.94(14) . . ?
N1 C10 C7 118.12(14) . . ?
C12' C11 C16 133.7(4) . . ?
C12' C11 N1 111.2(3) . . ?
C16 C11 N1 113.6(2) . . ?
C12' C11 C12 37.4(3) . . ?
C16 C11 C12 111.3(2) . . ?
N1 C11 C12 112.5(2) . . ?
C12' C11 C16' 116.6(5) . . ?
C16 C11 C16' 40.3(3) . . ?
N1 C11 C16' 104.3(3) . . ?
C12 C11 C16' 81.0(4) . . ?
C12' C11 H11A 72.8 . . ?
C16 C11 H11A 105.2 . . ?
N1 C11 H11A 105.6 . . ?
C12 C11 H11A 108.1 . . ?
C16' C11 H11A 142.1 . . ?
C12' C11 H11B 108.6 . . ?
C16 C11 H11B 68.6 . . ?
N1 C11 H11B 107.0 . . ?
C12 C11 H11B 135.4 . . ?
C16' C11 H11B 108.8 . . ?
H11A C11 H11B 39.5 . . ?
C11 C12' C13' 109.2(6) . . ?
C11 C12' H11B 41.7 . . ?
C13' C12' H11B 98.6 . . ?
C11 C12' H12A 109.9 . . ?
C13' C12' H12A 109.9 . . ?
H11B C12' H12A 76.6 . . ?
C11 C12' H12B 109.9 . . ?
C13' C12' H12B 109.9 . . ?
H11B C12' H12B 146.6 . . ?
H12A C12' H12B 108.3 . . ?
C14' C13' C12' 112.1(8) . . ?
C14' C13' H13A 109.2 . . ?
C12' C13' H13A 109.2 . . ?
C14' C13' H13B 109.2 . . ?
C12' C13' H13B 109.2 . . ?
H13A C13' H13B 107.9 . . ?
C13' C14' C15' 111.9(8) . . ?
C13' C14' H14A 109.2 . . ?
C15' C14' H14A 109.2 . . ?
C13' C14' H14B 109.2 . . ?
C15' C14' H14B 109.2 . . ?
H14A C14' H14B 107.9 . . ?
C14' C15' C16' 108.9(7) . . ?
C14' C15' H15A 109.9 . . ?
C16' C15' H15A 109.9 . . ?
C14' C15' H15B 109.9 . . ?
C16' C15' H15B 109.9 . . ?
H15A C15' H15B 108.3 . . ?
C15' C16' C11 106.6(6) . . ?
C15' C16' H16A 110.4 . . ?
C11 C16' H16A 110.4 . . ?
C15' C16' H16B 110.4 . . ?
C11 C16' H16B 110.4 . . ?
H16A C16' H16B 108.6 . . ?
C13 C12 C11 112.1(4) . . ?
C13 C12 H12C 109.2 . . ?
C11 C12 H12C 109.2 . . ?
C13 C12 H12D 109.2 . . ?
C11 C12 H12D 109.2 . . ?
H12C C12 H12D 107.9 . . ?
C14 C13 C12 111.4(6) . . ?
C14 C13 H13C 109.3 . . ?
C12 C13 H13C 109.3 . . ?
C14 C13 H13D 109.3 . . ?
C12 C13 H13D 109.3 . . ?
H13C C13 H13D 108.0 . . ?
C15 C14 C13 110.4(6) . . ?
C15 C14 H14C 109.6 . . ?
C13 C14 H14C 109.6 . . ?
C15 C14 H14D 109.6 . . ?
C13 C14 H14D 109.6 . . ?
H14C C14 H14D 108.1 . . ?
C14 C15 C16 110.8(4) . . ?
C14 C15 H15C 109.5 . . ?
C16 C15 H15C 109.5 . . ?
C14 C15 H14D 109.5 . . ?
C16 C15 H14D 109.5 . . ?
H15C C15 H14D 108.1 . . ?
C11 C16 C15 113.9(3) . . ?
C11 C16 H11A 39.6 . . ?
C15 C16 H11A 101.8 . . ?
C11 C16 H16C 108.8 . . ?
C15 C16 H16C 108.8 . . ?
H11A C16 H16C 144.3 . . ?
C11 C16 H16D 108.8 . . ?
C15 C16 H16D 108.8 . . ?
H11A C16 H16D 78.5 . . ?
H16C C16 H16D 107.7 . . ?
O2 C17 O3 124.30(16) . . ?
O2 C17 C7 124.62(16) . . ?
O3 C17 C7 110.90(14) . . ?
O3 C18 C19 110.97(17) . . ?
O3 C18 H18A 109.4 . . ?
C19 C18 H18A 109.4 . . ?
O3 C18 H18B 109.4 . . ?
C19 C18 H18B 109.4 . . ?
H18A C18 H18B 108.0 . . ?
C18 C19 H19A 109.5 . . ?
C18 C19 H19B 109.5 . . ?
H19A C19 H19B 109.5 . . ?
C18 C19 H19C 109.5 . . ?
H19A C19 H19C 109.5 . . ?
H19B C19 H19C 109.5 . . ?
O4 C20 O5 124.2(2) . . ?
O4 C20 C8 123.9(3) . . ?
O5 C20 C8 111.82(18) . . ?
C22 C21 O5 114.2(3) . . ?
C22 C21 H21A 108.7 . . ?
O5 C21 H21A 108.7 . . ?
C22 C21 H21B 108.7 . . ?
O5 C21 H21B 108.7 . . ?
H21A C21 H21B 107.6 . . ?
C21 C22 H22A 109.5 . . ?
C21 C22 H22B 109.5 . . ?
H22A C22 H22B 109.5 . . ?
C21 C22 H22C 109.5 . . ?
H22A C22 H22C 109.5 . . ?
H22B C22 H22C 109.5 . . ?
C9 C23 H23A 109.5 . . ?
C9 C23 H23B 109.5 . . ?
H23A C23 H23B 109.5 . . ?
C9 C23 H23C 109.5 . . ?
H23A C23 H23C 109.5 . . ?
H23B C23 H23C 109.5 . . ?

loop_
_geom_bond_atom_site_label_1
_geom_bond_atom_site_label_2
_geom_bond_distance
_geom_bond_site_symmetry_2
_geom_bond_publ_flag
O1 C10 1.2154(19) . ?
O2 C17 1.187(2) . ?
O3 C17 1.326(2) . ?
O3 C18 1.458(2) . ?
O4 C20 1.201(3) . ?
O5 C20 1.320(3) . ?
O5 C21 1.465(3) . ?
O6 N2 1.214(2) . ?
O7 N2 1.201(2) . ?
N1 C10 1.318(2) . ?
N1 C11 1.464(2) . ?
N1 H1N 0.9359 . ?
N2 C4 1.472(3) . ?
C1 C2 1.390(3) . ?
C1 C6 1.394(2) . ?
C1 C9 1.460(3) . ?
C2 C3 1.374(3) . ?
C2 H2A 0.9300 . ?
C3 C4 1.375(3) . ?
C3 H3A 0.9300 . ?
C4 C5 1.387(2) . ?
C5 C6 1.371(2) . ?
C5 H5A 0.9300 . ?
C6 C7 1.525(2) . ?
C7 C8 1.514(2) . ?
C7 C17 1.532(2) . ?
C7 C10 1.554(2) . ?
C8 C9 1.355(3) . ?
C8 C20 1.473(3) . ?
C9 C23 1.494(3) . ?
C11 C12' 1.313(7) . ?
C11 C16 1.431(4) . ?
C11 C12 1.563(5) . ?
C11 C16' 1.587(6) . ?
C11 H11A 0.9598 . ?
C11 H11B 0.9600 . ?
C12' C13' 1.530(10) . ?
C12' H11B 1.3781 . ?
C12' H12A 0.9700 . ?
C12' H12B 0.9700 . ?
C13' C14' 1.457(13) . ?
C13' H13A 0.9700 . ?
C13' H13B 0.9700 . ?
C14' C15' 1.530(14) . ?
C14' H14A 0.9700 . ?
C14' H14B 0.9700 . ?
C15' C16' 1.538(11) . ?
C15' H15A 0.9700 . ?
C15' H15B 0.9700 . ?
C16' H16A 0.9700 . ?
C16' H16B 0.9700 . ?
C12 C13 1.520(8) . ?
C12 H12C 0.9700 . ?
C12 H12D 0.9700 . ?
C13 C14 1.513(8) . ?
C13 H13C 0.9700 . ?
C13 H13D 0.9700 . ?
C14 C15 1.497(8) . ?
C14 H14C 0.9700 . ?
C14 H14D 0.9700 . ?
C15 C16 1.524(5) . ?
C15 H15C 0.9700 . ?
C15 H14D 0.9700 . ?
C16 H11A 1.4028 . ?
C16 H16C 0.9700 . ?
C16 H16D 0.9700 . ?
C18 C19 1.469(3) . ?
C18 H18A 0.9700 . ?
C18 H18B 0.9700 . ?
C19 H19A 0.9600 . ?
C19 H19B 0.9600 . ?
C19 H19C 0.9600 . ?
C21 C22 1.368(4) . ?
C21 H21A 0.9700 . ?
C21 H21B 0.9700 . ?
C22 H22A 0.9600 . ?
C22 H22B 0.9600 . ?
C22 H22C 0.9600 . ?
C23 H23A 0.9600 . ?
C23 H23B 0.9600 . ?
C23 H23C 0.9600 . ?

loop_
_geom_torsion_atom_site_label_1
_geom_torsion_atom_site_label_2
_geom_torsion_atom_site_label_3
_geom_torsion_atom_site_label_4
_geom_torsion
_geom_torsion_site_symmetry_1
_geom_torsion_site_symmetry_2
_geom_torsion_site_symmetry_3
_geom_torsion_site_symmetry_4
_geom_torsion_publ_flag
C6 C1 C2 C3 1.4(3) . . . . ?
C9 C1 C2 C3 179.73(18) . . . . ?
C1 C2 C3 C4 0.6(3) . . . . ?
C2 C3 C4 C5 -1.6(3) . . . . ?
C2 C3 C4 N2 178.36(17) . . . . ?
O7 N2 C4 C3 -177.1(2) . . . . ?
O6 N2 C4 C3 2.0(3) . . . . ?
O7 N2 C4 C5 2.9(3) . . . . ?
O6 N2 C4 C5 -178.0(2) . . . . ?
C3 C4 C5 C6 0.5(2) . . . . ?
N2 C4 C5 C6 -179.53(15) . . . . ?
C4 C5 C6 C1 1.7(2) . . . . ?
C4 C5 C6 C7 -179.21(15) . . . . ?
C2 C1 C6 C5 -2.6(2) . . . . ?
C9 C1 C6 C5 178.70(14) . . . . ?
C2 C1 C6 C7 178.08(15) . . . . ?
C9 C1 C6 C7 -0.58(18) . . . . ?
C5 C6 C7 C8 -179.61(16) . . . . ?
C1 C6 C7 C8 -0.40(16) . . . . ?
C5 C6 C7 C17 -61.1(2) . . . . ?
C1 C6 C7 C17 118.09(14) . . . . ?
C5 C6 C7 C10 65.4(2) . . . . ?
C1 C6 C7 C10 -115.39(14) . . . . ?
C6 C7 C8 C9 1.33(18) . . . . ?
C17 C7 C8 C9 -112.46(16) . . . . ?
C10 C7 C8 C9 117.01(16) . . . . ?
C6 C7 C8 C20 -175.73(15) . . . . ?
C17 C7 C8 C20 70.5(2) . . . . ?
C10 C7 C8 C20 -60.0(2) . . . . ?
C20 C8 C9 C1 175.09(17) . . . . ?
C7 C8 C9 C1 -1.74(19) . . . . ?
C20 C8 C9 C23 -6.0(3) . . . . ?
C7 C8 C9 C23 177.19(17) . . . . ?
C2 C1 C9 C8 -177.01(17) . . . . ?
C6 C1 C9 C8 1.45(19) . . . . ?
C2 C1 C9 C23 4.0(3) . . . . ?
C6 C1 C9 C23 -177.56(16) . . . . ?
C11 N1 C10 O1 7.9(3) . . . . ?
C11 N1 C10 C7 -173.21(16) . . . . ?
C8 C7 C10 O1 -31.4(2) . . . . ?
C6 C7 C10 O1 78.90(19) . . . . ?
C17 C7 C10 O1 -160.20(16) . . . . ?
C8 C7 C10 N1 149.60(16) . . . . ?
C6 C7 C10 N1 -100.08(17) . . . . ?
C17 C7 C10 N1 20.8(2) . . . . ?
C10 N1 C11 C12' -102.1(5) . . . . ?
C10 N1 C11 C16 89.9(3) . . . . ?
C10 N1 C11 C12 -142.5(3) . . . . ?
C10 N1 C11 C16' 131.5(5) . . . . ?
C16 C11 C12' C13' -13.4(9) . . . . ?
N1 C11 C12' C13' -178.2(5) . . . . ?
C12 C11 C12' C13' -78.5(8) . . . . ?
C16' C11 C12' C13' -58.9(8) . . . . ?
C11 C12' C13' C14' 57.4(12) . . . . ?
C12' C13' C14' C15' -56.6(13) . . . . ?
C13' C14' C15' C16' 56.0(11) . . . . ?
C14' C15' C16' C11 -51.5(10) . . . . ?
C12' C11 C16' C15' 58.7(9) . . . . ?
C16 C11 C16' C15' -68.5(8) . . . . ?
N1 C11 C16' C15' -178.4(6) . . . . ?
C12 C11 C16' C15' 70.6(7) . . . . ?
C12' C11 C12 C13 85.0(8) . . . . ?
C16 C11 C12 C13 -50.3(6) . . . . ?
N1 C11 C12 C13 -179.1(5) . . . . ?
C16' C11 C12 C13 -77.3(6) . . . . ?
C11 C12 C13 C14 51.8(9) . . . . ?
C12 C13 C14 C15 -55.8(10) . . . . ?
C13 C14 C15 C16 56.8(9) . . . . ?
C12' C11 C16 C15 16.4(7) . . . . ?
N1 C11 C16 C15 -179.2(3) . . . . ?
C12 C11 C16 C15 52.6(5) . . . . ?
C16' C11 C16 C15 96.6(5) . . . . ?
C14 C15 C16 C11 -57.3(6) . . . . ?
C18 O3 C17 O2 0.9(3) . . . . ?
C18 O3 C17 C7 176.18(15) . . . . ?
C8 C7 C17 O2 -161.80(18) . . . . ?
C6 C7 C17 O2 87.5(2) . . . . ?
C10 C7 C17 O2 -35.1(3) . . . . ?
C8 C7 C17 O3 22.9(2) . . . . ?
C6 C7 C17 O3 -87.78(16) . . . . ?
C10 C7 C17 O3 149.66(15) . . . . ?
C17 O3 C18 C19 86.5(2) . . . . ?
C21 O5 C20 O4 -3.5(4) . . . . ?
C21 O5 C20 C8 174.6(2) . . . . ?
C9 C8 C20 O4 -8.6(3) . . . . ?
C7 C8 C20 O4 168.0(2) . . . . ?
C9 C8 C20 O5 173.34(18) . . . . ?
C7 C8 C20 O5 -10.1(3) . . . . ?
C20 O5 C21 C22 99.0(4) . . . . ?
